data_7044122
loop_
_publ_author_name
'Chen, Xin'
'xue, chen'
'Liu, Shao-Xian'
'Liu, Jian-Lan'
'Yao, Zhi-Yuan'
'Ren, XiaoMing'

_publ_section_title
;
 Fluorite-type coordination compound as iodide ion conductors: crystal
 structure and ionic conductivity
;
_journal_name_full 'Dalton Trans.'
_journal_paper_doi 10.1039/C7DT02458D
_journal_year 2017
_chemical_formula_moiety C6H20MnN6,C6H24MnN6,4(I)
_chemical_formula_sum 'C12 H44 I4 Mn2 N12'
_chemical_formula_weight 974.07
_space_group_crystal_system triclinic
_space_group_IT_number 2
_space_group_name_Hall '-P 1'
_space_group_name_H-M_alt 'P -1'
_symmetry_space_group_name_Hall '-P 1'
_symmetry_space_group_name_H-M 'P -1'
_atom_sites_solution_hydrogens geom
_audit_creation_method SHELXL-2014/7
_audit_update_record
;
2017-04-10 deposited with the CCDC.
2017-09-05 downloaded from the CCDC.
;
_cell_angle_alpha 107.455(2)
_cell_angle_beta 95.552(2)
_cell_angle_gamma 101.371(2)
_cell_formula_units_Z 2
_cell_length_a 8.7613(6)
_cell_length_b 14.3003(9)
_cell_length_c 14.4830(10)
_cell_measurement_reflns_used 23974
_cell_measurement_temperature 298(2)
_cell_measurement_theta_max 27.66
_cell_measurement_theta_min 2.929
_cell_volume 1673.3(2)
_computing_cell_refinement 'Bruker SMART'
_computing_data_collection 'Bruker SMART'
_computing_data_reduction 'Bruker SAINT'
_computing_molecular_graphics 'Bruker SHELXTL'
_computing_publication_material 'Bruker SHELXTL'
_computing_structure_refinement 'SHELXL-2014/7 (Sheldrick, 2014)'
_computing_structure_solution 'Bruker SHELXTL'
_diffrn_ambient_temperature 298(2)
_diffrn_measured_fraction_theta_full 0.998
_diffrn_measured_fraction_theta_max 0.992
_diffrn_measurement_device_type 'CCD area detector'
_diffrn_measurement_method 'phi and omega scans'
_diffrn_radiation_type MoK\a
_diffrn_radiation_wavelength 0.71073
_diffrn_reflns_av_R_equivalents 0.0286
_diffrn_reflns_av_unetI/netI 0.0411
_diffrn_reflns_Laue_measured_fraction_full 0.998
_diffrn_reflns_Laue_measured_fraction_max 0.992
_diffrn_reflns_limit_h_max 11
_diffrn_reflns_limit_h_min -11
_diffrn_reflns_limit_k_max 18
_diffrn_reflns_limit_k_min -18
_diffrn_reflns_limit_l_max 18
_diffrn_reflns_limit_l_min -18
_diffrn_reflns_number 23957
_diffrn_reflns_point_group_measured_fraction_full 0.998
_diffrn_reflns_point_group_measured_fraction_max 0.992
_diffrn_reflns_theta_full 25.242
_diffrn_reflns_theta_max 27.661
_diffrn_reflns_theta_min 2.881
_exptl_absorpt_coefficient_mu 4.466
_exptl_absorpt_correction_T_min 0.412
_exptl_absorpt_correction_type none
_exptl_crystal_colour colorless
_exptl_crystal_density_diffrn 1.933
_exptl_crystal_description block
_exptl_crystal_F_000 924
_exptl_crystal_size_max 0.08
_exptl_crystal_size_mid 0.06
_exptl_crystal_size_min 0.04
_refine_diff_density_max 0.631
_refine_diff_density_min -1.051
_refine_diff_density_rms 0.130
_refine_ls_extinction_method none
_refine_ls_goodness_of_fit_ref 1.043
_refine_ls_hydrogen_treatment constr
_refine_ls_matrix_type full
_refine_ls_number_parameters 270
_refine_ls_number_reflns 7758
_refine_ls_number_restraints 9
_refine_ls_restrained_S_all 1.079
_refine_ls_R_factor_all 0.0669
_refine_ls_R_factor_gt 0.0362
_refine_ls_shift/su_max 0.002
_refine_ls_shift/su_mean 0.000
_refine_ls_structure_factor_coef Fsqd
_refine_ls_weighting_details 'w=1/[\s^2^(Fo^2^)+(0.0307P)^2^+0.8590P] where P=(Fo^2^+2Fc^2^)/3'
_refine_ls_weighting_scheme calc
_refine_ls_wR_factor_gt 0.0660
_refine_ls_wR_factor_ref 0.0732
_reflns_Friedel_coverage 0.000
_reflns_number_gt 5499
_reflns_number_total 7818
_reflns_threshold_expression 'I > 2\s(I)'
_cod_data_source_file c7dt02458d2.cif
_cod_data_source_block 11
_cod_original_formula_sum C12H44I4Mn2N12
_cod_database_code 7044122
_shelx_shelxl_version_number 2014/7
_shelx_space_group_comment
; 
The symmetry employed for this shelxl refinement is uniquely defined 
by the following loop, which should always be used as a source of 
symmetry information in preference to the above space-group names. 
They are only intended as comments. 
;
_shelx_estimated_absorpt_t_min 0.459
_shelx_estimated_absorpt_t_max 0.645

loop_
_space_group_symop_operation_xyz
'x, y, z'
'-x, -y, -z'

loop_
_atom_site_label
_atom_site_type_symbol
_atom_site_fract_x
_atom_site_fract_y
_atom_site_fract_z
_atom_site_U_iso_or_equiv
_atom_site_adp_type
_atom_site_occupancy
_atom_site_site_symmetry_order
_atom_site_calc_flag
_atom_site_refinement_flags_posn
_atom_site_refinement_flags_adp
_atom_site_refinement_flags_occupancy
_atom_site_disorder_assembly
_atom_site_disorder_group
Mn1 Mn 0.71429(7) 0.19309(5) 0.31714(5) 0.03499(15) Uani 1 1 d . . . . .
Mn2 Mn 0.88810(7) 0.70997(5) 0.15294(4) 0.03655(15) Uani 1 1 d D . . . .
I1 I 0.65738(4) 0.33528(2) 0.04767(2) 0.05088(9) Uani 1 1 d . . . . .
I2 I 0.84733(3) 0.94228(2) 0.83273(2) 0.05151(9) Uani 1 1 d . . . . .
I3 I 0.68706(4) 0.91540(2) 0.42739(2) 0.04731(9) Uani 1 1 d . . . . .
I4 I 0.18660(4) 0.55094(2) 0.35040(2) 0.04957(9) Uani 1 1 d . . . . .
N1 N 0.9082(4) 0.3395(3) 0.3901(3) 0.0440(9) Uani 1 1 d . . . . .
H1A H 0.9232 0.3736 0.3482 0.053 Uiso 1 1 calc R U . . .
H1B H 0.8790 0.3783 0.4426 0.053 Uiso 1 1 calc R U . . .
N2 N 0.9120(4) 0.1406(3) 0.3852(3) 0.0458(9) Uani 1 1 d . . . . .
H2A H 0.8721 0.0949 0.4122 0.055 Uiso 1 1 calc R U . . .
H2B H 0.9646 0.1122 0.3391 0.055 Uiso 1 1 calc R U . . .
N3 N 0.5640(4) 0.0343(3) 0.2461(3) 0.0497(10) Uani 1 1 d . . . . .
H3A H 0.5698 -0.0010 0.2870 0.060 Uiso 1 1 calc R U . . .
H3B H 0.4636 0.0357 0.2316 0.060 Uiso 1 1 calc R U . . .
N4 N 0.7788(4) 0.1499(3) 0.1636(3) 0.0505(10) Uani 1 1 d . . . . .
H4A H 0.7797 0.2004 0.1395 0.061 Uiso 1 1 calc R U . . .
H4B H 0.8745 0.1376 0.1660 0.061 Uiso 1 1 calc R U . . .
N5 N 0.5352(4) 0.2763(3) 0.2753(3) 0.0480(9) Uani 1 1 d . . . . .
H5A H 0.5768 0.3166 0.2432 0.058 Uiso 1 1 calc R U . . .
H5B H 0.4493 0.2324 0.2369 0.058 Uiso 1 1 calc R U . . .
N6 N 0.5853(4) 0.2243(3) 0.4476(3) 0.0468(9) Uani 1 1 d . . . . .
H6A H 0.5483 0.1670 0.4591 0.056 Uiso 1 1 calc R U . . .
H6B H 0.6520 0.2663 0.5008 0.056 Uiso 1 1 calc R U . . .
N7 N 0.8219(4) 0.5985(3) 0.2367(3) 0.0476(9) Uani 1 1 d . . . . .
H7A H 0.8033 0.5355 0.1958 0.057 Uiso 1 1 calc R U . . .
H7B H 0.9018 0.6075 0.2838 0.057 Uiso 1 1 calc R U . . .
N8 N 0.6398(4) 0.7219(3) 0.1826(3) 0.0487(9) Uani 1 1 d . . . . .
H8A H 0.6452 0.7784 0.2315 0.058 Uiso 1 1 calc R U . . .
H8B H 0.5824 0.7239 0.1294 0.058 Uiso 1 1 calc R U . . .
N9 N 0.9532(11) 0.7809(6) 0.0335(4) 0.041(3) Uiso 0.475(14) 1 d D . P A 1
N9A N 0.8784(13) 0.7915(5) 0.0384(5) 0.057(3) Uiso 0.525(14) 1 d D . P A 2
N10 N 0.8451(13) 0.5783(5) 0.0106(5) 0.055(3) Uiso 0.475(14) 1 d D . P A 1
N10A N 0.7573(10) 0.5869(5) 0.0098(4) 0.041(3) Uiso 0.525(14) 1 d D . P A 2
N11 N 1.1452(4) 0.6989(3) 0.1734(3) 0.0469(9) Uani 1 1 d . . . . .
H11A H 1.1552 0.6540 0.2035 0.056 Uiso 1 1 calc R U . . .
H11B H 1.1758 0.6789 0.1153 0.056 Uiso 1 1 calc R U . . .
N12 N 1.0075(4) 0.8540(3) 0.2775(3) 0.0483(10) Uani 1 1 d . . . . .
H12A H 1.0170 0.9066 0.2558 0.058 Uiso 1 1 calc R U . . .
H12B H 0.9491 0.8634 0.3250 0.058 Uiso 1 1 calc R U . . .
C1 C 1.0558(5) 0.3129(4) 0.4194(4) 0.0565(13) Uani 1 1 d . . . . .
H1C H 1.1265 0.3709 0.4689 0.068 Uiso 1 1 calc R U . . .
H1D H 1.1081 0.2931 0.3631 0.068 Uiso 1 1 calc R U . . .
C2 C 1.0182(5) 0.2277(4) 0.4597(3) 0.0519(12) Uani 1 1 d . . . . .
H2C H 1.1148 0.2099 0.4792 0.062 Uiso 1 1 calc R U . . .
H2D H 0.9688 0.2481 0.5172 0.062 Uiso 1 1 calc R U . . .
C3 C 0.6234(7) -0.0130(4) 0.1557(4) 0.0688(15) Uani 1 1 d . . . . .
H3C H 0.5441 -0.0721 0.1142 0.083 Uiso 1 1 calc R U . . .
H3D H 0.7174 -0.0347 0.1726 0.083 Uiso 1 1 calc R U . . .
C4 C 0.6617(7) 0.0598(4) 0.1008(4) 0.0680(15) Uani 1 1 d . . . . .
H4C H 0.7028 0.0283 0.0425 0.082 Uiso 1 1 calc R U . . .
H4D H 0.5666 0.0785 0.0804 0.082 Uiso 1 1 calc R U . . .
C5 C 0.4947(6) 0.3358(4) 0.3676(4) 0.0575(13) Uani 1 1 d . . . . .
H5C H 0.4061 0.3635 0.3536 0.069 Uiso 1 1 calc R U . . .
H5D H 0.5839 0.3914 0.4035 0.069 Uiso 1 1 calc R U . . .
C6 C 0.4532(5) 0.2695(4) 0.4278(4) 0.0601(14) Uani 1 1 d . . . . .
H6C H 0.4287 0.3086 0.4894 0.072 Uiso 1 1 calc R U . . .
H6D H 0.3602 0.2163 0.3932 0.072 Uiso 1 1 calc R U . . .
C7 C 0.6809(6) 0.6145(4) 0.2800(4) 0.0587(13) Uani 1 1 d . . . . .
H7C H 0.7101 0.6715 0.3403 0.070 Uiso 1 1 calc R U . . .
H7D H 0.6326 0.5552 0.2956 0.070 Uiso 1 1 calc R U . . .
C8 C 0.5655(5) 0.6342(4) 0.2087(4) 0.0615(14) Uani 1 1 d . . . . .
H8C H 0.5313 0.5755 0.1500 0.074 Uiso 1 1 calc R U . . .
H8D H 0.4734 0.6468 0.2379 0.074 Uiso 1 1 calc R U . . .
C11 C 1.2444(5) 0.7995(4) 0.2333(4) 0.0555(13) Uani 1 1 d . . . . .
H11C H 1.2614 0.8423 0.1927 0.067 Uiso 1 1 calc R U . . .
H11D H 1.3464 0.7927 0.2594 0.067 Uiso 1 1 calc R U . . .
C12 C 1.1640(6) 0.8466(4) 0.3162(4) 0.0603(14) Uani 1 1 d . . . . .
H12C H 1.1534 0.8060 0.3592 0.072 Uiso 1 1 calc R U . . .
H12D H 1.2275 0.9134 0.3542 0.072 Uiso 1 1 calc R U . . .
C9 C 0.8664(8) 0.7174(4) -0.0632(4) 0.0839(19) Uani 1 1 d D . . . .
H9A H 0.9344 0.7222 -0.1114 0.101 Uiso 1 1 calc R U . A 1
H9B H 0.7768 0.7440 -0.0780 0.101 Uiso 1 1 calc R U . A 1
C10 C 0.8086(8) 0.6106(4) -0.0743(4) 0.090(2) Uani 1 1 d D . . . .
H10A H 0.8509 0.5712 -0.1284 0.108 Uiso 1 1 calc R U . A 1
H10B H 0.6948 0.5933 -0.0932 0.108 Uiso 1 1 calc R U . A 1

loop_
_atom_site_aniso_label
_atom_site_aniso_U_11
_atom_site_aniso_U_22
_atom_site_aniso_U_33
_atom_site_aniso_U_23
_atom_site_aniso_U_13
_atom_site_aniso_U_12
Mn1 0.0303(3) 0.0386(4) 0.0385(4) 0.0167(3) 0.0058(3) 0.0074(3)
Mn2 0.0361(3) 0.0347(3) 0.0357(4) 0.0100(3) 0.0069(3) 0.0031(3)
I1 0.0606(2) 0.05267(19) 0.04447(18) 0.02220(15) 0.01302(15) 0.01312(16)
I2 0.04090(17) 0.04910(19) 0.0649(2) 0.01950(16) 0.00503(15) 0.01191(14)
I3 0.05401(19) 0.04566(18) 0.04850(18) 0.02088(14) 0.01822(15) 0.01279(14)
I4 0.05547(19) 0.04592(18) 0.04849(19) 0.01778(15) 0.01042(15) 0.01022(15)
N1 0.0340(19) 0.040(2) 0.065(2) 0.0259(19) 0.0137(18) 0.0082(16)
N2 0.040(2) 0.041(2) 0.062(2) 0.0274(19) 0.0036(19) 0.0068(17)
N3 0.040(2) 0.047(2) 0.062(3) 0.023(2) -0.0021(19) 0.0066(18)
N4 0.052(2) 0.064(3) 0.052(2) 0.031(2) 0.017(2) 0.028(2)
N5 0.041(2) 0.064(3) 0.053(2) 0.035(2) 0.0141(19) 0.0177(19)
N6 0.037(2) 0.062(2) 0.043(2) 0.0253(19) 0.0086(18) 0.0009(18)
N7 0.043(2) 0.050(2) 0.050(2) 0.0190(19) 0.0059(19) 0.0085(18)
N8 0.039(2) 0.057(2) 0.050(2) 0.016(2) 0.0059(18) 0.0126(19)
N11 0.047(2) 0.052(2) 0.048(2) 0.0177(19) 0.0196(19) 0.0180(19)
N12 0.047(2) 0.041(2) 0.052(2) 0.0077(18) 0.0185(19) 0.0060(18)
C1 0.031(2) 0.052(3) 0.088(4) 0.032(3) 0.003(3) 0.001(2)
C2 0.039(3) 0.065(3) 0.054(3) 0.027(3) -0.003(2) 0.013(2)
C3 0.077(4) 0.045(3) 0.070(4) 0.001(3) -0.007(3) 0.016(3)
C4 0.079(4) 0.078(4) 0.040(3) 0.008(3) 0.005(3) 0.022(3)
C5 0.050(3) 0.062(3) 0.070(3) 0.024(3) 0.021(3) 0.026(3)
C6 0.038(3) 0.093(4) 0.051(3) 0.023(3) 0.016(2) 0.017(3)
C7 0.062(3) 0.059(3) 0.063(3) 0.030(3) 0.025(3) 0.011(3)
C8 0.035(3) 0.074(4) 0.079(4) 0.033(3) 0.017(3) 0.006(3)
C11 0.033(2) 0.061(3) 0.067(3) 0.015(3) 0.009(2) 0.007(2)
C12 0.058(3) 0.061(3) 0.043(3) -0.001(2) -0.001(3) 0.007(3)
C9 0.116(5) 0.088(5) 0.067(4) 0.047(4) 0.027(4) 0.028(4)
C10 0.115(5) 0.074(4) 0.046(3) -0.007(3) 0.015(3) -0.013(4)

loop_
_atom_type_symbol
_atom_type_description
_atom_type_scat_dispersion_real
_atom_type_scat_dispersion_imag
_atom_type_scat_source
C C 0.0033 0.0016 'International Tables Vol C Tables 4.2.6.8 and 6.1.1.4'
H H 0.0000 0.0000 'International Tables Vol C Tables 4.2.6.8 and 6.1.1.4'
N N 0.0061 0.0033 'International Tables Vol C Tables 4.2.6.8 and 6.1.1.4'
Mn Mn 0.3368 0.7283 'International Tables Vol C Tables 4.2.6.8 and 6.1.1.4'
I I -0.4742 1.8119 'International Tables Vol C Tables 4.2.6.8 and 6.1.1.4'

loop_
_geom_angle_atom_site_label_1
_geom_angle_atom_site_label_2
_geom_angle_atom_site_label_3
_geom_angle
N3 Mn1 N6 93.43(14)
N3 Mn1 N2 93.02(13)
N6 Mn1 N2 97.43(13)
N3 Mn1 N4 77.60(14)
N6 Mn1 N4 165.03(13)
N2 Mn1 N4 95.02(13)
N3 Mn1 N5 97.61(14)
N6 Mn1 N5 76.75(13)
N2 Mn1 N5 168.13(14)
N4 Mn1 N5 92.41(13)
N3 Mn1 N1 168.65(13)
N6 Mn1 N1 92.14(13)
N2 Mn1 N1 76.44(12)
N4 Mn1 N1 98.85(14)
N5 Mn1 N1 93.29(13)
N12 Mn2 N10 161.1(3)
N12 Mn2 N11 77.05(13)
N10 Mn2 N11 87.9(3)
N12 Mn2 N8 93.55(13)
N10 Mn2 N8 103.9(3)
N11 Mn2 N8 161.89(13)
N12 Mn2 N10A 168.0(2)
N11 Mn2 N10A 108.1(2)
N8 Mn2 N10A 84.2(2)
N12 Mn2 N7 101.57(14)
N10 Mn2 N7 89.8(2)
N11 Mn2 N7 90.58(13)
N8 Mn2 N7 76.01(13)
N10A Mn2 N7 89.34(18)
N12 Mn2 N9A 93.4(2)
N11 Mn2 N9A 103.3(3)
N8 Mn2 N9A 92.6(3)
N10A Mn2 N9A 75.0(2)
N7 Mn2 N9A 161.6(3)
N12 Mn2 N9 93.05(19)
N10 Mn2 N9 74.3(3)
N11 Mn2 N9 86.0(3)
N8 Mn2 N9 110.2(3)
N7 Mn2 N9 163.9(2)
C1 N1 Mn1 108.7(3)
C2 N2 Mn1 108.6(3)
C3 N3 Mn1 108.2(3)
C4 N4 Mn1 108.5(3)
C5 N5 Mn1 106.6(3)
C6 N6 Mn1 110.1(3)
C7 N7 Mn2 110.0(3)
C8 N8 Mn2 109.1(3)
C9 N9 Mn2 111.3(4)
C9 N9A Mn2 109.8(4)
C10 N10 Mn2 110.8(4)
C10 N10A Mn2 110.6(4)
C11 N11 Mn2 108.5(3)
C12 N12 Mn2 109.4(3)
N1 C1 C2 109.4(3)
N2 C2 C1 109.6(4)
N3 C3 C4 110.6(4)
N4 C4 C3 109.8(4)
N5 C5 C6 109.1(4)
N6 C6 C5 110.6(4)
N7 C7 C8 109.5(4)
N8 C8 C7 109.9(4)
N11 C11 C12 109.7(4)
N12 C12 C11 110.1(4)
N9 C9 C10 115.3(5)
C10 C9 N9A 116.0(5)
N10A C10 C9 117.4(5)
C9 C10 N10 117.8(5)

loop_
_geom_bond_atom_site_label_1
_geom_bond_atom_site_label_2
_geom_bond_distance
Mn1 N3 2.259(4)
Mn1 N6 2.270(3)
Mn1 N2 2.272(3)
Mn1 N4 2.281(4)
Mn1 N5 2.287(3)
Mn1 N1 2.304(3)
Mn2 N12 2.269(3)
Mn2 N10 2.275(7)
Mn2 N11 2.286(3)
Mn2 N8 2.286(3)
Mn2 N10A 2.295(6)
Mn2 N7 2.298(4)
Mn2 N9A 2.300(6)
Mn2 N9 2.315(6)
N1 C1 1.478(5)
N2 C2 1.458(6)
N3 C3 1.478(6)
N4 C4 1.461(6)
N5 C5 1.472(6)
N6 C6 1.477(6)
N7 C7 1.465(6)
N8 C8 1.465(6)
N9 C9 1.458(7)
N9A C9 1.514(7)
N10 C10 1.467(7)
N10A C10 1.447(7)
N11 C11 1.479(6)
N12 C12 1.466(6)
C1 C2 1.496(6)
C3 C4 1.496(7)
C5 C6 1.488(6)
C7 C8 1.502(7)
C11 C12 1.502(6)
C9 C10 1.464(6)
